data_2108015
loop_
_publ_author_name
'Binns, Jack'
'McIntyre, Garry J.'
'Parsons, Simon'

_publ_section_title
;
 Neutron and high-pressure X-ray diffraction study of hydrogen-bonded
 ferroelectric rubidium hydrogen sulfate
;
_journal_issue 6
_journal_name_full 'Acta Crystallographica Section B'
_journal_page_first 855
_journal_page_last 863
_journal_paper_doi 10.1107/S2052520616013494
_journal_volume 72
_journal_year 2016
_chemical_formula_moiety 'H1 O4 S1, Rb1 '
_chemical_formula_sum 'H O4 Rb S'
_chemical_formula_weight 182.54
_chemical_name_systematic 'rubidium hydrogen sulfate'
_space_group_IT_number 14
_symmetry_cell_setting monoclinic
_symmetry_space_group_name_Hall '-P 2yn'
_symmetry_space_group_name_H-M 'P 1 21/n 1'
_atom_sites_solution_hydrogens difmap
_atom_sites_solution_primary direct
_audit_creation_method CRYSTALS_ver_14.40
_cell_angle_alpha 90
_cell_angle_beta 118.069(8)
_cell_angle_gamma 90
_cell_formula_units_Z 8
_cell_length_a 14.3602(19)
_cell_length_b 4.6156(6)
_cell_length_c 14.413(2)
_cell_measurement_reflns_used 8517
_cell_measurement_temperature 300
_cell_measurement_theta_max 0
_cell_measurement_theta_min 0
_cell_volume 842.9(2)
_computing_cell_refinement 'LaueG (Piltz, 2011)'
_computing_data_collection 'MAATEL/ANSTO control program'
_computing_data_reduction 'argonne_boxes (Wilkinson et al., 1988) & LaueG (Piltz, 2011)'
_computing_molecular_graphics 'CAMERON (Watkin et al., 1996)'
_computing_publication_material 'CRYSTALS (Betteridge et al., 2003)'
_computing_structure_refinement 'CRYSTALS (Betteridge et al., 2003)'
_computing_structure_solution 'SIR92 (Altomare et al., 1994)'
_diffrn_ambient_temperature 300
_diffrn_measured_fraction_theta_full 0.866
_diffrn_measured_fraction_theta_max 0.866
_diffrn_measurement_device 'Laue image-plate diffractometer'
_diffrn_measurement_device_type KOALA
_diffrn_measurement_method Laue
_diffrn_radiation_type neutron
_diffrn_radiation_wavelength 0.85
_diffrn_reflns_av_R_equivalents 0.0913
_diffrn_reflns_limit_h_max 16
_diffrn_reflns_limit_h_min -18
_diffrn_reflns_limit_k_max 5
_diffrn_reflns_limit_k_min -5
_diffrn_reflns_limit_l_max 18
_diffrn_reflns_limit_l_min -18
_diffrn_reflns_number 8517
_diffrn_reflns_reduction_process 'LaueG (Piltz, 2011)'
_diffrn_reflns_theta_full 70.98
_diffrn_reflns_theta_max 71.08
_diffrn_standards_number 0
_exptl_absorpt_coefficient_mu 0.0
_exptl_absorpt_correction_type none
_exptl_crystal_colour colourless
_exptl_crystal_density_diffrn 2.877
_exptl_crystal_density_method 'not measured'
_exptl_crystal_description block
_exptl_crystal_F_000 240
_exptl_crystal_size_max 1.200
_exptl_crystal_size_mid 1.100
_exptl_crystal_size_min 0.800
_refine_diff_density_max 0.40
_refine_diff_density_min -0.41
_refine_ls_extinction_coef 38(3)
_refine_ls_extinction_method 'Larson (1970), Equation 22'
_refine_ls_goodness_of_fit_ref 0.9097
_refine_ls_hydrogen_treatment refall
_refine_ls_matrix_type full
_refine_ls_number_parameters 146
_refine_ls_number_reflns 1073
_refine_ls_number_restraints 0
_refine_ls_R_factor_all 0.0837
_refine_ls_R_factor_gt 0.0508
_refine_ls_shift/su_max 0.0008947
_refine_ls_shift/su_mean 0.0000873
_refine_ls_structure_factor_coef Fsqd
_refine_ls_weighting_details
;
 Method, part 1, Chebychev polynomial, (Watkin, 1994, Prince, 1982)
 [weight] = 1.0/[A~0~*T~0~(x)+A~1~*T~1~(x) ... +A~n-1~]*T~n-1~(x)]
 where A~i~ are the Chebychev coefficients listed below and x= Fcalc/Fmax
 Method = Robust Weighting (Prince, 1982)
 W = [weight] * [1-(deltaF/6*sigmaF)^2^]^2^
 A~i~ are:
 30.0 35.9 27.2 10.2 4.27
;
_refine_ls_weighting_scheme calc
_refine_ls_wR_factor_all 0.1318
_refine_ls_wR_factor_gt 0.0957
_refine_ls_wR_factor_ref 0.0957
_reflns_number_gt 1073
_reflns_number_total 1612
_reflns_threshold_expression I>2.0\s(I)
_cod_data_source_file fx5004sup1.cif
_cod_data_source_block rhs_300_dis
_cod_original_sg_symbol_H-M 'P 1 21/n 1 '
_cod_original_formula_sum 'H1 O4 Rb1 S1'
_cod_database_code 2108015

loop_
_symmetry_equiv_pos_as_xyz
x,y,z
-x,-y,-z
-x+1/2,y+1/2,-z+1/2
x+1/2,-y+1/2,z+1/2

loop_
_atom_site_type_symbol
_atom_site_label
_atom_site_fract_x
_atom_site_fract_y
_atom_site_fract_z
_atom_site_U_iso_or_equiv
_atom_site_adp_type
_atom_site_occupancy
Rb Rb1 0.79203(11) 0.1405(3) 0.91557(10) 0.0298 Uani 1.0000
Rb Rb2 0.46098(13) 0.7022(3) 0.83616(13) 0.0321 Uani 1.0000
S S1 0.5487(3) 0.2159(7) 0.6735(3) 0.0250 Uani 1.0000
S S2 0.7071(3) 0.7389(6) 1.0791(3) 0.0215 Uani 1.0000
O O1 0.45768(16) 0.0150(5) 0.5982(2) 0.0482 Uani 1.0000
O O5 0.75763(16) 0.5037(4) 1.16737(14) 0.0347 Uani 1.0000
O O4 0.64529(14) 0.1176(4) 0.67678(15) 0.0387 Uani 1.0000
O O8 0.78115(15) 0.9790(3) 1.11769(15) 0.0336 Uani 1.0000
O O6 0.69819(14) 0.6185(4) 0.98306(12) 0.0327 Uani 1.0000
O O7 0.60649(15) 0.8079(5) 1.07346(16) 0.0383 Uani 1.0000
H H1 0.4788(3) -0.1901(8) 0.6089(3) 0.0444 Uani 1.0000
H H2 0.7632(3) 0.3094(8) 1.1413(2) 0.0389 Uani 1.0000
O O30 0.5132(9) 0.480(3) 0.6075(8) 0.0411 Uani 0.5030
O O31 0.5192(14) 0.502(3) 0.6404(10) 0.0652 Uani 0.4970
O O20 0.5466(14) 0.235(4) 0.7669(13) 0.0541 Uani 0.5009
O O21 0.5563(11) 0.171(3) 0.7803(12) 0.0429 Uani 0.4991

loop_
_atom_site_aniso_label
_atom_site_aniso_U_11
_atom_site_aniso_U_22
_atom_site_aniso_U_33
_atom_site_aniso_U_12
_atom_site_aniso_U_13
_atom_site_aniso_U_23
Rb1 0.0307(7) 0.0327(8) 0.0283(6) -0.0007(5) 0.0159(5) -0.0007(5)
Rb2 0.0292(8) 0.0369(7) 0.0300(8) 0.0003(6) 0.0138(6) 0.0013(6)
S1 0.0252(17) 0.0194(15) 0.0338(19) -0.0005(11) 0.0166(15) -0.0022(12)
S2 0.0233(17) 0.0198(16) 0.0207(15) 0.0021(9) 0.0098(13) 0.0002(9)
O1 0.0302(10) 0.0345(12) 0.0587(13) 0.0003(7) 0.0035(9) -0.0116(8)
O5 0.0521(11) 0.0240(10) 0.0248(7) 0.0046(6) 0.0153(8) 0.0030(6)
O4 0.0308(9) 0.0448(11) 0.0435(9) 0.0017(7) 0.0201(7) -0.0071(8)
O8 0.0389(10) 0.0228(8) 0.0383(9) -0.0041(6) 0.0175(8) -0.0014(6)
O6 0.0402(9) 0.0347(10) 0.0229(7) 0.0046(7) 0.0146(7) -0.0032(6)
O7 0.0272(9) 0.0499(11) 0.0407(10) 0.0055(7) 0.0184(8) -0.0019(8)
H1 0.0426(17) 0.0367(18) 0.0487(18) -0.0054(14) 0.0172(14) -0.0069(14)
H2 0.0458(17) 0.0310(15) 0.0382(14) 0.0034(12) 0.0185(13) 0.0023(12)
O30 0.039(3) 0.025(3) 0.052(4) 0.0019(17) 0.015(3) 0.010(3)
O31 0.083(6) 0.020(3) 0.093(9) 0.010(3) 0.042(7) 0.014(5)
O20 0.056(4) 0.083(10) 0.032(4) 0.022(5) 0.028(3) 0.004(4)
O21 0.042(5) 0.058(6) 0.035(4) -0.011(5) 0.023(4) -0.003(4)

loop_
_atom_type_symbol
_atom_type_scat_Cromer_Mann_a1
_atom_type_scat_Cromer_Mann_a2
_atom_type_scat_Cromer_Mann_a3
_atom_type_scat_Cromer_Mann_a4
_atom_type_scat_Cromer_Mann_b1
_atom_type_scat_Cromer_Mann_b2
_atom_type_scat_Cromer_Mann_b3
_atom_type_scat_Cromer_Mann_b4
_atom_type_scat_Cromer_Mann_c
_atom_type_scat_dispersion_real
_atom_type_scat_dispersion_imag
_atom_type_scat_source
O 0.0000 0.0000 0.0000 0.0000 0.0000 0.0000 0.0000 0.0000 5.8050 0.0000 0.0000 'International Tables Vol C 4.2.6.8 and 6.1.1.4'
H 0.0000 0.0000 0.0000 0.0000 0.0000 0.0000 0.0000 0.0000 -3.7409 0.0000 0.0000 'International Tables Vol C 4.2.6.8 and 6.1.1.4'
S 0.0000 0.0000 0.0000 0.0000 0.0000 0.0000 0.0000 0.0000 2.8470 0.0000 0.0000 'International Tables Vol C 4.2.6.8 and 6.1.1.4'
Rb 0.0000 0.0000 0.0000 0.0000 0.0000 0.0000 0.0000 0.0000 7.0800 0.0000 0.0000 'International Tables Vol C 4.2.6.8 and 6.1.1.4'

loop_
_geom_angle_atom_site_label_1
_geom_angle_atom_site_label_2
_geom_angle_atom_site_label_3
_geom_angle
_geom_angle_publ_flag
O1 S1 O4 108.5(2) yes
O1 S1 O30 97.0(5) yes
O4 S1 O30 108.4(5) yes
O1 S1 O31 107.7(7) yes
O4 S1 O31 116.2(8) yes
O30 S1 O31 17.7(7) yes
O1 S1 O20 109.0(8) yes
O4 S1 O20 117.2(8) yes
O30 S1 O20 114.7(9) yes
O31 S1 O20 97.5(10) yes
O1 S1 O21 105.3(5) yes
O4 S1 O21 108.6(6) yes
O30 S1 O21 127.4(8) yes
O31 S1 O21 110.0(9) yes
O20 S1 O21 12.6(14) yes
O5 S2 O8 104.0(2) yes
O5 S2 O6 108.1(2) yes
O8 S2 O6 112.3(3) yes
O5 S2 O7 105.6(2) yes
O8 S2 O7 112.7(2) yes
O6 S2 O7 113.4(3) yes
S1 O1 H1 111.6(3) no
S2 O5 H2 114.2(3) no

loop_
_geom_bond_atom_site_label_1
_geom_bond_atom_site_label_2
_geom_bond_distance
_geom_bond_publ_flag
S1 O1 1.553(4) yes
S1 O4 1.438(4) yes
S1 O30 1.483(13) yes
S1 O31 1.399(15) yes
S1 O20 1.364(16) yes
S1 O21 1.507(17) yes
S2 O5 1.567(3) yes
S2 O8 1.453(4) yes
S2 O6 1.441(4) yes
S2 O7 1.443(4) yes
O1 H1 0.984(5) no
O5 H2 0.990(4) no
